data_4025897
loop_
_publ_author_name
'Myron M. Johnson'
'Jeremy M. Naidoo'
'Manuel A. Fernandes'
'Edwin M. Mmutlane'
'Willem A. L. van Otterlo'
'Charles B. de Koning'

_publ_section_title
;
 CAN-Mediated Oxidations for the Synthesis of Xanthones and Related
 Products
;
_journal_name_full 'Journal of Organic Chemistry'
_journal_page_first 8701
_journal_page_last 8704
_journal_paper_doi 10.1021/jo101873v
_journal_volume 75
_journal_year 2010
_chemical_formula_moiety 'C14 H10 O3'
_chemical_formula_sum 'C14 H10 O3'
_chemical_formula_weight 226.22
_chemical_name_systematic
;
 ?
;
_space_group_IT_number 14
_symmetry_cell_setting monoclinic
_symmetry_space_group_name_Hall '-P 2yn'
_symmetry_space_group_name_H-M 'P 1 21/n 1'
_atom_sites_solution_hydrogens geom
_atom_sites_solution_primary direct
_atom_sites_solution_secondary difmap
_audit_creation_method SHELXL-97
_cell_angle_alpha 90.00
_cell_angle_beta 93.426(2)
_cell_angle_gamma 90.00
_cell_formula_units_Z 4
_cell_length_a 4.7765(2)
_cell_length_b 14.2280(5)
_cell_length_c 15.4365(6)
_cell_measurement_reflns_used 3189
_cell_measurement_temperature 173(2)
_cell_measurement_theta_max 28.26
_cell_measurement_theta_min 2.64
_cell_volume 1047.19(7)
_computing_cell_refinement 'Bruker SMART'
_computing_data_collection 'Bruker SMART'
_computing_data_reduction 'Bruker SAINT'
_computing_molecular_graphics 'Bruker SHELXTL'
_computing_publication_material 'Bruker SHELXTL'
_computing_structure_refinement 'SHELXL-97 (Sheldrick, 1997)'
_computing_structure_solution 'Bruker SHELXTL'
_diffrn_ambient_temperature 173(2)
_diffrn_measured_fraction_theta_full 1.000
_diffrn_measured_fraction_theta_max 1.000
_diffrn_measurement_device_type 'CCD area detector'
_diffrn_measurement_method 'phi and omega scans'
_diffrn_radiation_monochromator graphite
_diffrn_radiation_source 'fine-focus sealed tube'
_diffrn_radiation_type MoK\a
_diffrn_radiation_wavelength 0.71073
_diffrn_reflns_av_R_equivalents 0.0446
_diffrn_reflns_av_sigmaI/netI 0.0309
_diffrn_reflns_limit_h_max 6
_diffrn_reflns_limit_h_min -6
_diffrn_reflns_limit_k_max 18
_diffrn_reflns_limit_k_min -18
_diffrn_reflns_limit_l_max 20
_diffrn_reflns_limit_l_min -20
_diffrn_reflns_number 15813
_diffrn_reflns_theta_full 28.00
_diffrn_reflns_theta_max 28.00
_diffrn_reflns_theta_min 1.95
_exptl_absorpt_coefficient_mu 0.101
_exptl_absorpt_correction_type none
_exptl_crystal_colour colourless
_exptl_crystal_density_diffrn 1.435
_exptl_crystal_density_method 'not measured'
_exptl_crystal_description needle
_exptl_crystal_F_000 472
_exptl_crystal_size_max 0.60
_exptl_crystal_size_mid 0.07
_exptl_crystal_size_min 0.06
_refine_diff_density_max 0.287
_refine_diff_density_min -0.273
_refine_diff_density_rms 0.043
_refine_ls_extinction_method none
_refine_ls_goodness_of_fit_ref 1.026
_refine_ls_hydrogen_treatment constr
_refine_ls_matrix_type full
_refine_ls_number_parameters 155
_refine_ls_number_reflns 2533
_refine_ls_number_restraints 0
_refine_ls_restrained_S_all 1.026
_refine_ls_R_factor_all 0.0695
_refine_ls_R_factor_gt 0.0466
_refine_ls_shift/su_max 0.000
_refine_ls_shift/su_mean 0.000
_refine_ls_structure_factor_coef Fsqd
_refine_ls_weighting_details 'calc w=1/[\s^2^(Fo^2^)+(0.0519P)^2^+0.3168P] where P=(Fo^2^+2Fc^2^)/3'
_refine_ls_weighting_scheme calc
_refine_ls_wR_factor_gt 0.1070
_refine_ls_wR_factor_ref 0.1176
_reflns_number_gt 1829
_reflns_number_total 2533
_reflns_threshold_expression >2sigma(I)
_cod_data_source_file jo101873v_si_003.cif
_cod_data_source_block 8m_jn5_0f
_cod_depositor_comments
;
The following automatic conversions were performed:

'_symmetry_cell_setting' value 'Monoclinic' changed to 'monoclinic'
according to the built-in table from CIF Core dictionary named
'cif_core.dic' version 2.4.1 from 2010-06-29.

Automatic conversion script
Id: cif_fix_values 1646 2011-03-28 12:23:43Z adriana 
;
_cod_database_code 4025897
_cod_database_fobs_code 4025897

loop_
_symmetry_equiv_pos_as_xyz
'x, y, z'
'-x+1/2, y+1/2, -z+1/2'
'-x, -y, -z'
'x-1/2, -y-1/2, z-1/2'

loop_
_atom_site_label
_atom_site_type_symbol
_atom_site_fract_x
_atom_site_fract_y
_atom_site_fract_z
_atom_site_U_iso_or_equiv
_atom_site_adp_type
_atom_site_occupancy
_atom_site_symmetry_multiplicity
_atom_site_calc_flag
_atom_site_refinement_flags
_atom_site_disorder_assembly
_atom_site_disorder_group
C1 C 0.1756(3) 0.33993(11) 0.17819(10) 0.0245(3) Uani 1 1 d . . .
C2 C 0.3308(3) 0.32421(12) 0.10609(10) 0.0306(4) Uani 1 1 d . . .
H2 H 0.3125 0.2668 0.0749 0.037 Uiso 1 1 calc R . .
C3 C 0.5105(3) 0.39269(13) 0.08062(10) 0.0334(4) Uani 1 1 d . . .
H3 H 0.6172 0.3823 0.0315 0.040 Uiso 1 1 calc R . .
C4 C 0.5387(3) 0.47742(12) 0.12592(11) 0.0323(4) Uani 1 1 d . . .
H4 H 0.6630 0.5245 0.1076 0.039 Uiso 1 1 calc R . .
C5 C 0.3851(3) 0.49218(11) 0.19729(10) 0.0280(4) Uani 1 1 d . . .
H5 H 0.4047 0.5497 0.2283 0.034 Uiso 1 1 calc R . .
C6 C 0.2000(3) 0.42331(10) 0.22475(9) 0.0234(3) Uani 1 1 d . . .
C7 C 0.0382(3) 0.43841(10) 0.30135(10) 0.0238(3) Uani 1 1 d . . .
C8 C -0.1436(3) 0.35980(10) 0.32264(9) 0.0221(3) Uani 1 1 d . . .
C9 C -0.3112(3) 0.36518(10) 0.39427(10) 0.0236(3) Uani 1 1 d . . .
H9 H -0.3041 0.4197 0.4299 0.028 Uiso 1 1 calc R . .
C10 C -0.4851(3) 0.29201(10) 0.41293(10) 0.0242(3) Uani 1 1 d . . .
C11 C -0.4945(3) 0.21164(11) 0.35979(10) 0.0267(3) Uani 1 1 d . . .
H11 H -0.6138 0.1608 0.3729 0.032 Uiso 1 1 calc R . .
C12 C -0.3341(3) 0.20553(10) 0.28940(10) 0.0266(3) Uani 1 1 d . . .
H12 H -0.3437 0.1513 0.2534 0.032 Uiso 1 1 calc R . .
C13 C -0.1562(3) 0.27983(10) 0.27112(10) 0.0232(3) Uani 1 1 d . . .
C14 C -0.6734(4) 0.37311(12) 0.53103(11) 0.0323(4) Uani 1 1 d . . .
H14A H -0.4890 0.3868 0.5594 0.048 Uiso 1 1 calc R . .
H14B H -0.8102 0.3642 0.5752 0.048 Uiso 1 1 calc R . .
H14C H -0.7324 0.4257 0.4932 0.048 Uiso 1 1 calc R . .
O1 O 0.0004(2) 0.26869(7) 0.20006(7) 0.0267(3) Uani 1 1 d . . .
O2 O 0.0534(2) 0.51115(7) 0.34413(8) 0.0335(3) Uani 1 1 d . . .
O3 O -0.6570(2) 0.28943(7) 0.48036(7) 0.0296(3) Uani 1 1 d . . .

loop_
_atom_site_aniso_label
_atom_site_aniso_U_11
_atom_site_aniso_U_22
_atom_site_aniso_U_33
_atom_site_aniso_U_23
_atom_site_aniso_U_13
_atom_site_aniso_U_12
C1 0.0200(7) 0.0284(8) 0.0249(8) 0.0010(6) -0.0008(6) 0.0041(6)
C2 0.0280(8) 0.0368(9) 0.0271(8) -0.0049(7) 0.0012(7) 0.0051(7)
C3 0.0275(8) 0.0483(11) 0.0249(8) 0.0029(7) 0.0057(6) 0.0051(7)
C4 0.0281(8) 0.0356(9) 0.0332(9) 0.0093(7) 0.0032(7) 0.0006(7)
C5 0.0265(8) 0.0262(8) 0.0312(8) 0.0044(6) 0.0005(7) 0.0026(6)
C6 0.0203(7) 0.0259(8) 0.0237(7) 0.0031(6) -0.0010(6) 0.0041(6)
C7 0.0226(7) 0.0219(7) 0.0266(8) 0.0003(6) 0.0007(6) 0.0034(6)
C8 0.0201(7) 0.0213(7) 0.0247(7) 0.0011(6) -0.0007(6) 0.0037(6)
C9 0.0244(7) 0.0214(7) 0.0249(8) -0.0018(6) 0.0011(6) 0.0027(6)
C10 0.0229(7) 0.0257(8) 0.0238(8) 0.0026(6) 0.0002(6) 0.0033(6)
C11 0.0267(8) 0.0217(8) 0.0314(8) 0.0026(6) -0.0006(6) -0.0026(6)
C12 0.0285(8) 0.0209(8) 0.0300(8) -0.0044(6) -0.0017(6) 0.0020(6)
C13 0.0215(7) 0.0250(8) 0.0230(7) -0.0004(6) 0.0003(6) 0.0043(6)
C14 0.0382(9) 0.0305(9) 0.0290(8) -0.0016(7) 0.0085(7) 0.0012(7)
O1 0.0263(6) 0.0265(6) 0.0277(6) -0.0058(4) 0.0045(4) 0.0002(4)
O2 0.0394(7) 0.0228(6) 0.0396(7) -0.0074(5) 0.0124(5) -0.0047(5)
O3 0.0337(6) 0.0265(6) 0.0294(6) 0.0000(5) 0.0094(5) -0.0025(5)

loop_
_atom_type_symbol
_atom_type_description
_atom_type_scat_dispersion_real
_atom_type_scat_dispersion_imag
_atom_type_scat_source
C C 0.0033 0.0016 'International Tables Vol C Tables 4.2.6.8 and 6.1.1.4'
H H 0.0000 0.0000 'International Tables Vol C Tables 4.2.6.8 and 6.1.1.4'
O O 0.0106 0.0060 'International Tables Vol C Tables 4.2.6.8 and 6.1.1.4'

loop_
_geom_angle_atom_site_label_1
_geom_angle_atom_site_label_2
_geom_angle_atom_site_label_3
_geom_angle
_geom_angle_site_symmetry_1
_geom_angle_site_symmetry_3
_geom_angle_publ_flag
O1 C1 C6 122.59(13) . . ?
O1 C1 C2 116.14(14) . . ?
C6 C1 C2 121.27(14) . . ?
C3 C2 C1 119.17(15) . . ?
C3 C2 H2 120.4 . . ?
C1 C2 H2 120.4 . . ?
C2 C3 C4 120.87(15) . . ?
C2 C3 H3 119.6 . . ?
C4 C3 H3 119.6 . . ?
C5 C4 C3 119.53(15) . . ?
C5 C4 H4 120.2 . . ?
C3 C4 H4 120.2 . . ?
C4 C5 C6 120.76(15) . . ?
C4 C5 H5 119.6 . . ?
C6 C5 H5 119.6 . . ?
C1 C6 C5 118.40(14) . . ?
C1 C6 C7 120.70(13) . . ?
C5 C6 C7 120.90(14) . . ?
O2 C7 C8 122.67(14) . . ?
O2 C7 C6 122.69(14) . . ?
C8 C7 C6 114.64(13) . . ?
C13 C8 C9 119.24(14) . . ?
C13 C8 C7 120.22(13) . . ?
C9 C8 C7 120.52(13) . . ?
C10 C9 C8 120.26(14) . . ?
C10 C9 H9 119.9 . . ?
C8 C9 H9 119.9 . . ?
O3 C10 C9 125.42(14) . . ?
O3 C10 C11 115.07(13) . . ?
C9 C10 C11 119.51(14) . . ?
C12 C11 C10 120.98(14) . . ?
C12 C11 H11 119.5 . . ?
C10 C11 H11 119.5 . . ?
C11 C12 C13 119.25(14) . . ?
C11 C12 H12 120.4 . . ?
C13 C12 H12 120.4 . . ?
O1 C13 C8 123.06(13) . . ?
O1 C13 C12 116.19(13) . . ?
C8 C13 C12 120.75(14) . . ?
O3 C14 H14A 109.5 . . ?
O3 C14 H14B 109.5 . . ?
H14A C14 H14B 109.5 . . ?
O3 C14 H14C 109.5 . . ?
H14A C14 H14C 109.5 . . ?
H14B C14 H14C 109.5 . . ?
C1 O1 C13 118.78(12) . . ?
C10 O3 C14 116.77(12) . . ?

loop_
_geom_bond_atom_site_label_1
_geom_bond_atom_site_label_2
_geom_bond_distance
_geom_bond_site_symmetry_2
_geom_bond_publ_flag
C1 O1 1.3694(18) . ?
C1 C6 1.388(2) . ?
C1 C2 1.392(2) . ?
C2 C3 1.372(2) . ?
C2 H2 0.9500 . ?
C3 C4 1.396(2) . ?
C3 H3 0.9500 . ?
C4 C5 1.376(2) . ?
C4 H4 0.9500 . ?
C5 C6 1.402(2) . ?
C5 H5 0.9500 . ?
C6 C7 1.467(2) . ?
C7 O2 1.2275(18) . ?
C7 C8 1.465(2) . ?
C8 C13 1.387(2) . ?
C8 C9 1.405(2) . ?
C9 C10 1.373(2) . ?
C9 H9 0.9500 . ?
C10 O3 1.3641(18) . ?
C10 C11 1.406(2) . ?
C11 C12 1.369(2) . ?
C11 H11 0.9500 . ?
C12 C13 1.396(2) . ?
C12 H12 0.9500 . ?
C13 O1 1.3732(18) . ?
C14 O3 1.4293(19) . ?
C14 H14A 0.9800 . ?
C14 H14B 0.9800 . ?
C14 H14C 0.9800 . ?

loop_
_geom_torsion_atom_site_label_1
_geom_torsion_atom_site_label_2
_geom_torsion_atom_site_label_3
_geom_torsion_atom_site_label_4
_geom_torsion
_geom_torsion_site_symmetry_1
_geom_torsion_site_symmetry_2
_geom_torsion_site_symmetry_3
_geom_torsion_site_symmetry_4
_geom_torsion_publ_flag
O1 C1 C2 C3 -179.98(14) . . . . ?
C6 C1 C2 C3 -0.2(2) . . . . ?
C1 C2 C3 C4 -0.1(2) . . . . ?
C2 C3 C4 C5 0.3(2) . . . . ?
C3 C4 C5 C6 -0.3(2) . . . . ?
O1 C1 C6 C5 180.00(13) . . . . ?
C2 C1 C6 C5 0.2(2) . . . . ?
O1 C1 C6 C7 0.7(2) . . . . ?
C2 C1 C6 C7 -179.12(13) . . . . ?
C4 C5 C6 C1 0.0(2) . . . . ?
C4 C5 C6 C7 179.36(14) . . . . ?
C1 C6 C7 O2 -179.84(14) . . . . ?
C5 C6 C7 O2 0.8(2) . . . . ?
C1 C6 C7 C8 0.03(19) . . . . ?
C5 C6 C7 C8 -179.29(13) . . . . ?
O2 C7 C8 C13 178.88(14) . . . . ?
C6 C7 C8 C13 -0.99(19) . . . . ?
O2 C7 C8 C9 0.2(2) . . . . ?
C6 C7 C8 C9 -179.70(13) . . . . ?
C13 C8 C9 C10 0.0(2) . . . . ?
C7 C8 C9 C10 178.76(13) . . . . ?
C8 C9 C10 O3 -179.88(13) . . . . ?
C8 C9 C10 C11 0.0(2) . . . . ?
O3 C10 C11 C12 179.43(13) . . . . ?
C9 C10 C11 C12 -0.4(2) . . . . ?
C10 C11 C12 C13 0.9(2) . . . . ?
C9 C8 C13 O1 -179.92(13) . . . . ?
C7 C8 C13 O1 1.3(2) . . . . ?
C9 C8 C13 C12 0.4(2) . . . . ?
C7 C8 C13 C12 -178.30(13) . . . . ?
C11 C12 C13 O1 179.44(13) . . . . ?
C11 C12 C13 C8 -0.9(2) . . . . ?
C6 C1 O1 C13 -0.4(2) . . . . ?
C2 C1 O1 C13 179.41(13) . . . . ?
C8 C13 O1 C1 -0.6(2) . . . . ?
C12 C13 O1 C1 179.02(13) . . . . ?
C9 C10 O3 C14 5.5(2) . . . . ?
C11 C10 O3 C14 -174.32(13) . . . . ?

loop_
_cod_related_entry_id
_cod_related_entry_database
_cod_related_entry_code
1 ChemSpider 64193
